data_7704441
loop_
_publ_author_name
'Picci, Giacomo'
'Bazzicalupi, Carla'
'Coles, Simon J.'
'Gratteri, Paola'
'Isaia, Francesco'
'Lippolis, Vito'
'Montis, Riccardo'
'Murgia, Sergio'
'Nocentini, Alessio'
'Orton, James B.'
'Caltagirone, Claudia'

_publ_section_title
;
 Halogenated isophthalamides and dipicolineamides: the role of the halogen
 substituents in the anion binding properties.
;
_journal_issue 27
_journal_name_full 'Dalton transactions (Cambridge, England : 2003)'
_journal_page_first 9231
_journal_page_last 9238
_journal_paper_doi 10.1039/d0dt01492c
_journal_volume 49
_journal_year 2020
_chemical_formula_moiety 'C20 H14 I2 N2 O2'
_chemical_formula_sum 'C20 H14 I2 N2 O2'
_chemical_formula_weight 568.13
_space_group_crystal_system monoclinic
_space_group_IT_number 14
_space_group_name_Hall '-P 2ybc'
_space_group_name_H-M_alt 'P 1 21/c 1'
_atom_sites_solution_hydrogens mixed
_atom_sites_solution_primary dual
_audit_creation_date 2020-03-03
_audit_creation_method
;
Olex2 1.3
(compiled 2020.02.04 svn.rd84adfe8 for OlexSys, GUI svn.r6032)
;
_audit_update_record
;
2020-04-07 deposited with the CCDC.	2020-05-19 downloaded from the CCDC.
;
_cell_angle_alpha 90
_cell_angle_beta 115.372(5)
_cell_angle_gamma 90
_cell_formula_units_Z 4
_cell_length_a 19.3177(9)
_cell_length_b 4.76320(10)
_cell_length_c 22.0266(9)
_cell_measurement_reflns_used 10836
_cell_measurement_temperature 100(2)
_cell_measurement_theta_max 27.5630
_cell_measurement_theta_min 2.3280
_cell_volume 1831.27(14)
_computing_cell_refinement 'CrysAlisPro 1.171.40.68a (Rigaku OD, 2019)'
_computing_data_collection 'CrystalClear-SM Expert 3.1 b27 (Rigaku, 2013)'
_computing_data_reduction 'CrysAlisPro 1.171.40.68a (Rigaku OD, 2019)'
_computing_molecular_graphics 'Olex2 1.3 (Dolomanov et al., 2009)'
_computing_publication_material 'Olex2 1.3 (Dolomanov et al., 2009)'
_computing_structure_refinement 'SHELXL 2018/3 (Sheldrick, 2015)'
_computing_structure_solution 'SHELXT  (Sheldrick, 2015)'
_diffrn_ambient_temperature 100(2)
_diffrn_detector 'CCD area detector'
_diffrn_detector_area_resol_mean 10
_diffrn_detector_dtime 0.000
_diffrn_detector_type 'Rigaku, HyPix 6000'
_diffrn_measured_fraction_theta_full 0.998
_diffrn_measured_fraction_theta_max 0.996
_diffrn_measurement_details
;
List of Runs (angles in degrees, time in seconds):

  # Type    Start    End  Width  t~exp~   \w     \q     \k     \f   Frames
#--------------------------------------------------------------------------
  1  \w    -66.00  68.00   1.00    7.00    --  -22.00  72.00 -90.00  134
  2  \w    -99.00  36.00   1.00    7.00    --  -22.00 -18.00 -60.00  135
  3  \w    -63.00  15.00   1.00    7.00    --  -22.00 -72.00  90.00   78
  4  \w    -35.00  22.00   1.00    7.00    --  -22.00 -72.00 -60.00   57
  5  \w    -60.00  -2.00   1.00    7.00    --  -22.00 -72.00-180.00   58
  6  \w    -62.00 -37.00   1.00    7.00    --  -22.00 -54.00  30.00   25
  7  \w   -112.00 -13.00   1.00    7.00    --  -22.00 -72.00 120.00   99
  8  \w    -66.00  30.00   1.00    7.00    --  -22.00  72.00-120.00   96
  9  \w    -87.00 -61.00   1.00    7.00    --  -22.00  18.00  90.00   26
;
_diffrn_measurement_device 'four-circle diffractometer'
_diffrn_measurement_device_details 'Rigaku, AFC12 \k goniometer'
_diffrn_measurement_device_type
'Rigaku FRE+ equipped with VHF Varimax confocal mirrors, an AFC12 goniometer and Rigaku HG Saturn724+ detector'
_diffrn_measurement_method 'profile data from \w-scans'
_diffrn_measurement_specimen_support 'MiTeGen MicroLoop'
_diffrn_orient_matrix_type 'CrysAlisPro convention (1999,Acta A55,543-557)'
_diffrn_orient_matrix_UB_11 0.0393294000
_diffrn_orient_matrix_UB_12 -0.0122955000
_diffrn_orient_matrix_UB_13 0.0225276000
_diffrn_orient_matrix_UB_21 -0.0021890000
_diffrn_orient_matrix_UB_22 -0.1477129000
_diffrn_orient_matrix_UB_23 -0.0043978000
_diffrn_orient_matrix_UB_31 0.0100406000
_diffrn_orient_matrix_UB_32 0.0139477000
_diffrn_orient_matrix_UB_33 -0.0272754000
_diffrn_radiation_collimation 0.2
_diffrn_radiation_monochromator 'Confocal mirrors, VHF Varimax'
_diffrn_radiation_probe x-ray
_diffrn_radiation_type 'Mo K\a'
_diffrn_radiation_wavelength 0.71075
_diffrn_radiation_xray_symbol K-L~3~
_diffrn_reflns_av_unetI/netI 0.0144
_diffrn_reflns_Laue_measured_fraction_full 0.998
_diffrn_reflns_Laue_measured_fraction_max 0.996
_diffrn_reflns_limit_h_max 24
_diffrn_reflns_limit_h_min -25
_diffrn_reflns_limit_k_max 6
_diffrn_reflns_limit_k_min -6
_diffrn_reflns_limit_l_max 28
_diffrn_reflns_limit_l_min -28
_diffrn_reflns_number 6273
_diffrn_reflns_point_group_measured_fraction_full 0.998
_diffrn_reflns_point_group_measured_fraction_max 0.996
_diffrn_reflns_theta_full 25.242
_diffrn_reflns_theta_max 27.638
_diffrn_reflns_theta_min 2.334
_diffrn_source 'Rotating Anode'
_diffrn_source_current 55.0
_diffrn_source_power 2.475
_diffrn_source_target Mo
_diffrn_source_type 'Rigaku FRE+'
_diffrn_source_voltage 45.0
_exptl_absorpt_coefficient_mu 3.452
_exptl_absorpt_correction_T_max 0.17156
_exptl_absorpt_correction_T_min 0.14930
_exptl_absorpt_correction_type sphere
_exptl_absorpt_process_details
;
CrysAlisPro 1.171.40.68a (Rigaku Oxford Diffraction, 2019)
Spherical absorption correction
 using equivalent radius and absorption coefficient.
Empirical absorption correction using spherical harmonics,
 implemented in SCALE3 ABSPACK scaling algorithm.
;
_exptl_crystal_colour 'light brown'
_exptl_crystal_colour_primary 'light brown'
_exptl_crystal_density_diffrn 2.061
_exptl_crystal_description needle
_exptl_crystal_F_000 1080
_exptl_crystal_recrystallization_method
'The material was recrystallised from a mixture of methanol and chloroform  by slow diffusion'
_exptl_crystal_size_max 0.22
_exptl_crystal_size_mid 0.025
_exptl_crystal_size_min 0.001
_exptl_crystal_size_rad 0.400
_refine_diff_density_max 1.543
_refine_diff_density_min -1.090
_refine_diff_density_rms 0.201
_refine_ls_extinction_method none
_refine_ls_goodness_of_fit_ref 1.109
_refine_ls_hydrogen_treatment mixed
_refine_ls_matrix_type full
_refine_ls_number_parameters 242
_refine_ls_number_reflns 6273
_refine_ls_number_restraints 2
_refine_ls_restrained_S_all 1.108
_refine_ls_R_factor_all 0.0488
_refine_ls_R_factor_gt 0.0433
_refine_ls_shift/su_max 0.001
_refine_ls_shift/su_mean 0.000
_refine_ls_structure_factor_coef Fsqd
_refine_ls_weighting_details 'w=1/[\s^2^(Fo^2^)+(0.0342P)^2^+19.7951P] where P=(Fo^2^+2Fc^2^)/3'
_refine_ls_weighting_scheme calc
_refine_ls_wR_factor_gt 0.1049
_refine_ls_wR_factor_ref 0.1081
_reflns_Friedel_coverage 0.000
_reflns_number_gt 5708
_reflns_number_total 6273
_reflns_threshold_expression 'I > 2\s(I)'
_twin_special_details
;
Component 2 rotated by 179.7806\% 
 around [1.00 -0.00 0.00] (reciprocal) or [0.94 -0.01 0.35] (direct)
;
_cod_data_source_file d0dt01492c2.cif
_cod_data_source_block 2015cag0003_t3a_twin1_hklf4
_cod_depositor_comments 'Adding full bibliography for 7704441--7704445.cif.'
_cod_database_code 7704441
_shelx_shelxl_version_number 2018/3
_chemical_oxdiff_formula 'C20 H14 I2 N2 O2'
_shelx_space_group_comment
;
The symmetry employed for this shelxl refinement is uniquely defined
by the following loop, which should always be used as a source of
symmetry information in preference to the above space-group names.
They are only intended as comments.
;
_shelx_estimated_absorpt_t_max 0.997
_shelx_estimated_absorpt_t_min 0.517
_olex2_refinement_description
;
1. Twinned data refinement
 Scales: 0.8127(8)
 0.1873(8)
2. Fixed Uiso
 At 1.2 times of:
  All C(H) groups, All N(H) groups
3. Restrained distances
 N1-H1A = N2-H2
 0.88 with sigma of 0.02
4.a Aromatic/amide H refined with riding coordinates:
 C1(H1), C3(H3), C4(H4), C5(H5), C10(H10), C11(H11), C12(H12), C13(H13),
 C17(H17), C18(H18), C19(H19), C20(H20)
;
_olex2_date_sample_data_collection 2015-01-31
_olex2_date_sample_submission 2015-01-31
_olex2_diffrn_ambient_temperature_device 'Oxford Cryosystems'
_olex2_exptl_crystal_mounting_method 'The crystal was mounted on a MITIGEN holder in perfluoroether oil'
_olex2_submission_original_sample_id L1
_olex2_submission_special_instructions 'No special instructions were received'
_oxdiff_exptl_absorpt_empirical_details
;
Empirical correction (ABSPACK) includes:
- Absorption correction using spherical harmonics
- Frame scaling
;
_oxdiff_exptl_absorpt_empirical_full_max 2.203
_oxdiff_exptl_absorpt_empirical_full_min 0.424
_oxdiff_twin_integration_method simultaneous
_oxdiff_twin_items 2

loop_
_space_group_symop_operation_xyz
'x, y, z'
'-x, y+1/2, -z+1/2'
'-x, -y, -z'
'x, -y-1/2, z-1/2'

loop_
_atom_site_label
_atom_site_type_symbol
_atom_site_fract_x
_atom_site_fract_y
_atom_site_fract_z
_atom_site_U_iso_or_equiv
_atom_site_adp_type
_atom_site_occupancy
_atom_site_site_symmetry_order
_atom_site_calc_flag
_atom_site_refinement_flags_posn
_atom_site_refinement_flags_adp
_atom_site_refinement_flags_occupancy
_atom_site_disorder_assembly
_atom_site_disorder_group
C1 C 0.6177(4) 0.3763(13) 0.6795(3) 0.0161(12) Uani 1 1 d . . . . .
H1 H 0.626708 0.224041 0.655947 0.019 Uiso 1 1 calc R U . . .
C2 C 0.5447(4) 0.4869(14) 0.6571(3) 0.0169(13) Uani 1 1 d . . . . .
C3 C 0.5307(4) 0.6986(14) 0.6941(3) 0.0167(13) Uani 1 1 d . . . . .
H3 H 0.480744 0.775783 0.679265 0.020 Uiso 1 1 calc R U . . .
C4 C 0.5896(4) 0.7958(14) 0.7525(3) 0.0204(14) Uani 1 1 d . . . . .
H4 H 0.579385 0.933270 0.778814 0.024 Uiso 1 1 calc R U . . .
C5 C 0.6631(4) 0.6945(13) 0.7728(3) 0.0167(13) Uani 1 1 d . . . . .
H5 H 0.703693 0.768189 0.811960 0.020 Uiso 1 1 calc R U . . .
C6 C 0.6780(4) 0.4843(14) 0.7359(3) 0.0163(13) Uani 1 1 d . . . . .
C7 C 0.7571(4) 0.3743(14) 0.7555(3) 0.0160(13) Uani 1 1 d . . . . .
C8 C 0.8915(4) 0.5096(14) 0.8172(3) 0.0153(12) Uani 1 1 d . . . . .
C9 C 0.9360(4) 0.6391(14) 0.8789(3) 0.0184(13) Uani 1 1 d . . . . .
C10 C 1.0137(4) 0.5894(16) 0.9118(4) 0.0236(15) Uani 1 1 d . . . . .
H10 H 1.043569 0.678914 0.953497 0.028 Uiso 1 1 calc R U . . .
C11 C 1.0476(4) 0.4096(17) 0.8840(4) 0.0274(17) Uani 1 1 d . . . . .
H11 H 1.101045 0.373958 0.906835 0.033 Uiso 1 1 calc R U . . .
C12 C 1.0055(4) 0.2801(17) 0.8235(4) 0.0249(15) Uani 1 1 d . . . . .
H12 H 1.029813 0.156815 0.804757 0.030 Uiso 1 1 calc R U . . .
C13 C 0.9268(4) 0.3299(14) 0.7895(3) 0.0195(14) Uani 1 1 d . . . . .
H13 H 0.897602 0.241208 0.747590 0.023 Uiso 1 1 calc R U . . .
C14 C 0.4830(4) 0.3691(14) 0.5945(3) 0.0157(13) Uani 1 1 d . . . . .
C15 C 0.3612(4) 0.4843(13) 0.4997(3) 0.0150(12) Uani 1 1 d . . . . .
C16 C 0.2915(4) 0.6024(14) 0.4893(3) 0.0168(13) Uani 1 1 d . . . . .
C17 C 0.2255(4) 0.5453(16) 0.4326(4) 0.0211(14) Uani 1 1 d . . . . .
H17 H 0.178703 0.634207 0.425783 0.025 Uiso 1 1 calc R U . . .
C18 C 0.2278(4) 0.3586(16) 0.3858(3) 0.0218(14) Uani 1 1 d . . . . .
H18 H 0.182415 0.315561 0.346776 0.026 Uiso 1 1 calc R U . . .
C19 C 0.2965(4) 0.2341(18) 0.3959(3) 0.0206(13) Uani 1 1 d . . . . .
H19 H 0.297816 0.103897 0.363704 0.025 Uiso 1 1 calc R U . . .
C20 C 0.3629(4) 0.2953(14) 0.4517(3) 0.0183(13) Uani 1 1 d . . . . .
H20 H 0.409837 0.209671 0.457586 0.022 Uiso 1 1 calc R U . . .
I1 I 0.88305(3) 0.89665(9) 0.92342(2) 0.01942(11) Uani 1 1 d . . . . .
I2 I 0.28274(3) 0.85987(10) 0.56292(2) 0.02428(13) Uani 1 1 d . . . . .
N1 N 0.8126(3) 0.5652(12) 0.7853(3) 0.0165(11) Uani 1 1 d D . . . .
H1A H 0.802(4) 0.745(6) 0.782(4) 0.020 Uiso 1 1 d D U . . .
N2 N 0.4284(3) 0.5520(12) 0.5574(3) 0.0166(11) Uani 1 1 d D . . . .
H2 H 0.436(4) 0.730(7) 0.569(4) 0.020 Uiso 1 1 d D U . . .
O1 O 0.7685(3) 0.1285(10) 0.7460(3) 0.0200(10) Uani 1 1 d . . . . .
O2 O 0.4832(3) 0.1211(10) 0.5796(3) 0.0230(11) Uani 1 1 d . . . . .

loop_
_atom_site_aniso_label
_atom_site_aniso_U_11
_atom_site_aniso_U_22
_atom_site_aniso_U_33
_atom_site_aniso_U_23
_atom_site_aniso_U_13
_atom_site_aniso_U_12
C1 0.025(3) 0.008(3) 0.016(3) -0.001(2) 0.009(3) -0.002(2)
C2 0.021(3) 0.013(3) 0.019(3) 0.003(3) 0.011(3) -0.003(2)
C3 0.016(3) 0.017(3) 0.019(3) 0.000(2) 0.009(3) -0.004(2)
C4 0.025(3) 0.018(3) 0.022(3) -0.003(3) 0.013(3) -0.003(3)
C5 0.021(3) 0.014(3) 0.018(3) -0.003(2) 0.011(3) -0.003(2)
C6 0.020(3) 0.011(3) 0.018(3) 0.000(2) 0.008(3) -0.002(2)
C7 0.016(3) 0.014(3) 0.015(3) 0.003(2) 0.005(3) -0.002(2)
C8 0.017(3) 0.013(3) 0.015(3) -0.001(2) 0.006(2) -0.001(2)
C9 0.023(3) 0.015(3) 0.020(3) -0.001(3) 0.013(3) 0.000(3)
C10 0.021(3) 0.023(4) 0.024(3) 0.000(3) 0.007(3) 0.000(3)
C11 0.012(3) 0.029(4) 0.036(4) -0.004(3) 0.006(3) 0.003(3)
C12 0.023(3) 0.025(4) 0.030(4) 0.003(3) 0.015(3) 0.007(3)
C13 0.022(3) 0.019(3) 0.019(3) -0.003(3) 0.010(3) 0.001(2)
C14 0.015(3) 0.015(3) 0.017(3) -0.002(2) 0.007(3) -0.001(3)
C15 0.015(3) 0.011(3) 0.020(3) 0.000(2) 0.007(3) -0.001(2)
C16 0.020(3) 0.014(3) 0.023(3) -0.002(3) 0.015(3) -0.001(3)
C17 0.014(3) 0.023(3) 0.026(4) 0.004(3) 0.009(3) 0.003(3)
C18 0.019(3) 0.026(3) 0.017(3) 0.001(3) 0.004(3) -0.008(3)
C19 0.025(3) 0.020(3) 0.018(3) 0.000(3) 0.011(3) -0.002(3)
C20 0.020(3) 0.020(4) 0.019(3) 0.002(3) 0.012(3) 0.003(3)
I1 0.0217(2) 0.0201(2) 0.0173(2) -0.00445(17) 0.00913(17) -0.00193(17)
I2 0.0304(3) 0.0198(2) 0.0309(3) -0.00468(19) 0.0210(2) -0.00088(18)
N1 0.018(3) 0.012(3) 0.016(3) -0.004(2) 0.005(2) -0.001(2)
N2 0.016(3) 0.013(3) 0.018(3) -0.001(2) 0.005(2) -0.002(2)
O1 0.021(2) 0.010(2) 0.022(2) -0.0019(19) 0.004(2) 0.0016(18)
O2 0.025(3) 0.011(2) 0.024(3) -0.001(2) 0.003(2) 0.001(2)

loop_
_atom_type_symbol
_atom_type_description
_atom_type_scat_dispersion_real
_atom_type_scat_dispersion_imag
_atom_type_scat_source
C C 0.0033 0.0016 'International Tables Vol C Tables 4.2.6.8 and 6.1.1.4'
H H 0.0000 0.0000 'International Tables Vol C Tables 4.2.6.8 and 6.1.1.4'
I I -0.4742 1.8119 'International Tables Vol C Tables 4.2.6.8 and 6.1.1.4'
N N 0.0061 0.0033 'International Tables Vol C Tables 4.2.6.8 and 6.1.1.4'
O O 0.0106 0.0060 'International Tables Vol C Tables 4.2.6.8 and 6.1.1.4'

loop_
_geom_angle_atom_site_label_1
_geom_angle_atom_site_label_2
_geom_angle_atom_site_label_3
_geom_angle
_geom_angle_site_symmetry_1
_geom_angle_site_symmetry_3
_geom_angle_publ_flag
C2 C1 H1 119.5 . . ?
C2 C1 C6 121.0(6) . . ?
C6 C1 H1 119.5 . . ?
C1 C2 C3 119.3(6) . . ?
C1 C2 C14 118.4(6) . . ?
C3 C2 C14 122.2(6) . . ?
C2 C3 H3 120.1 . . ?
C4 C3 C2 119.9(6) . . ?
C4 C3 H3 120.1 . . ?
C3 C4 H4 119.8 . . ?
C3 C4 C5 120.5(6) . . ?
C5 C4 H4 119.8 . . ?
C4 C5 H5 119.9 . . ?
C4 C5 C6 120.1(6) . . ?
C6 C5 H5 119.9 . . ?
C1 C6 C5 119.0(6) . . ?
C1 C6 C7 119.4(6) . . ?
C5 C6 C7 121.6(6) . . ?
N1 C7 C6 114.0(6) . . ?
O1 C7 C6 121.4(6) . . ?
O1 C7 N1 124.6(7) . . ?
C9 C8 N1 119.1(6) . . ?
C13 C8 C9 118.9(6) . . ?
C13 C8 N1 122.0(6) . . ?
C8 C9 I1 119.5(5) . . ?
C10 C9 C8 120.8(6) . . ?
C10 C9 I1 119.7(5) . . ?
C9 C10 H10 120.3 . . ?
C11 C10 C9 119.5(7) . . ?
C11 C10 H10 120.3 . . ?
C10 C11 H11 119.5 . . ?
C10 C11 C12 121.1(7) . . ?
C12 C11 H11 119.5 . . ?
C11 C12 H12 120.0 . . ?
C11 C12 C13 120.0(7) . . ?
C13 C12 H12 120.0 . . ?
C8 C13 C12 119.7(7) . . ?
C8 C13 H13 120.1 . . ?
C12 C13 H13 120.1 . . ?
N2 C14 C2 115.3(6) . . ?
O2 C14 C2 121.1(7) . . ?
O2 C14 N2 123.6(7) . . ?
C16 C15 C20 118.2(6) . . ?
C16 C15 N2 120.7(6) . . ?
C20 C15 N2 121.1(6) . . ?
C15 C16 I2 120.3(5) . . ?
C17 C16 C15 121.8(6) . . ?
C17 C16 I2 117.9(5) . . ?
C16 C17 H17 120.2 . . ?
C16 C17 C18 119.5(6) . . ?
C18 C17 H17 120.2 . . ?
C17 C18 H18 120.2 . . ?
C17 C18 C19 119.6(6) . . ?
C19 C18 H18 120.2 . . ?
C18 C19 H19 119.4 . . ?
C20 C19 C18 121.2(7) . . ?
C20 C19 H19 119.4 . . ?
C15 C20 H20 120.1 . . ?
C19 C20 C15 119.7(6) . . ?
C19 C20 H20 120.1 . . ?
C7 N1 C8 125.8(6) . . ?
C7 N1 H1A 121(5) . . ?
C8 N1 H1A 113(5) . . ?
C14 N2 C15 125.5(6) . . ?
C14 N2 H2 117(5) . . ?
C15 N2 H2 117(5) . . ?

loop_
_geom_bond_atom_site_label_1
_geom_bond_atom_site_label_2
_geom_bond_distance
_geom_bond_site_symmetry_2
_geom_bond_publ_flag
C1 H1 0.9500 . ?
C1 C2 1.383(9) . ?
C1 C6 1.387(9) . ?
C2 C3 1.396(9) . ?
C2 C14 1.492(9) . ?
C3 H3 0.9500 . ?
C3 C4 1.380(9) . ?
C4 H4 0.9500 . ?
C4 C5 1.381(9) . ?
C5 H5 0.9500 . ?
C5 C6 1.395(9) . ?
C6 C7 1.494(9) . ?
C7 N1 1.343(9) . ?
C7 O1 1.225(8) . ?
C8 C9 1.402(9) . ?
C8 C13 1.389(9) . ?
C8 N1 1.403(8) . ?
C9 C10 1.379(10) . ?
C9 I1 2.091(7) . ?
C10 H10 0.9500 . ?
C10 C11 1.373(11) . ?
C11 H11 0.9500 . ?
C11 C12 1.374(11) . ?
C12 H12 0.9500 . ?
C12 C13 1.396(10) . ?
C13 H13 0.9500 . ?
C14 N2 1.342(9) . ?
C14 O2 1.227(8) . ?
C15 C16 1.385(9) . ?
C15 C20 1.401(9) . ?
C15 N2 1.410(8) . ?
C16 C17 1.377(10) . ?
C16 I2 2.097(6) . ?
C17 H17 0.9500 . ?
C17 C18 1.377(10) . ?
C18 H18 0.9500 . ?
C18 C19 1.382(10) . ?
C19 H19 0.9500 . ?
C19 C20 1.375(9) . ?
C20 H20 0.9500 . ?
N1 H1A 0.88(2) . ?
N2 H2 0.88(2) . ?

loop_
_geom_hbond_atom_site_label_D
_geom_hbond_atom_site_label_H
_geom_hbond_atom_site_label_A
_geom_hbond_distance_DH
_geom_hbond_distance_HA
_geom_hbond_distance_DA
_geom_hbond_angle_DHA
_geom_hbond_site_symmetry_A
_geom_hbond_publ_flag
N1 H1A O1 0.88(2) 1.98(3) 2.836(7) 164(7) 1_565 yes
N2 H2 O2 0.88(2) 2.04(4) 2.875(8) 158(7) 1_565 yes

loop_
_geom_torsion_atom_site_label_1
_geom_torsion_atom_site_label_2
_geom_torsion_atom_site_label_3
_geom_torsion_atom_site_label_4
_geom_torsion
_geom_torsion_site_symmetry_1
_geom_torsion_site_symmetry_2
_geom_torsion_site_symmetry_3
_geom_torsion_site_symmetry_4
_geom_torsion_publ_flag
C1 C2 C3 C4 0.2(10) . . . . ?
C1 C2 C14 N2 -148.2(6) . . . . ?
C1 C2 C14 O2 32.2(10) . . . . ?
C1 C6 C7 N1 148.3(6) . . . . ?
C1 C6 C7 O1 -33.5(10) . . . . ?
C2 C1 C6 C5 4.4(10) . . . . ?
C2 C1 C6 C7 -175.3(6) . . . . ?
C2 C3 C4 C5 3.1(10) . . . . ?
C2 C14 N2 C15 -174.1(6) . . . . ?
C3 C2 C14 N2 33.4(9) . . . . ?
C3 C2 C14 O2 -146.1(7) . . . . ?
C3 C4 C5 C6 -2.6(10) . . . . ?
C4 C5 C6 C1 -1.1(10) . . . . ?
C4 C5 C6 C7 178.6(6) . . . . ?
C5 C6 C7 N1 -31.4(9) . . . . ?
C5 C6 C7 O1 146.8(7) . . . . ?
C6 C1 C2 C3 -4.0(10) . . . . ?
C6 C1 C2 C14 177.6(6) . . . . ?
C6 C7 N1 C8 170.2(6) . . . . ?
C8 C9 C10 C11 -0.4(11) . . . . ?
C9 C8 C13 C12 0.4(10) . . . . ?
C9 C8 N1 C7 -136.9(7) . . . . ?
C9 C10 C11 C12 0.6(12) . . . . ?
C10 C11 C12 C13 -0.3(12) . . . . ?
C11 C12 C13 C8 -0.2(11) . . . . ?
C13 C8 C9 C10 -0.1(10) . . . . ?
C13 C8 C9 I1 -177.4(5) . . . . ?
C13 C8 N1 C7 43.1(10) . . . . ?
C14 C2 C3 C4 178.6(6) . . . . ?
C15 C16 C17 C18 2.3(11) . . . . ?
C16 C15 C20 C19 0.5(10) . . . . ?
C16 C15 N2 C14 138.2(7) . . . . ?
C16 C17 C18 C19 -0.9(11) . . . . ?
C17 C18 C19 C20 -0.6(11) . . . . ?
C18 C19 C20 C15 0.8(11) . . . . ?
C20 C15 C16 C17 -2.1(10) . . . . ?
C20 C15 C16 I2 174.7(5) . . . . ?
C20 C15 N2 C14 -41.4(10) . . . . ?
I1 C9 C10 C11 176.9(6) . . . . ?
I2 C16 C17 C18 -174.6(5) . . . . ?
N1 C8 C9 C10 179.9(6) . . . . ?
N1 C8 C9 I1 2.7(9) . . . . ?
N1 C8 C13 C12 -179.6(7) . . . . ?
N2 C15 C16 C17 178.3(6) . . . . ?
N2 C15 C16 I2 -4.9(9) . . . . ?
N2 C15 C20 C19 -179.8(6) . . . . ?
O1 C7 N1 C8 -7.9(11) . . . . ?
O2 C14 N2 C15 5.4(11) . . . . ?

loop_
_twin_individual_id
_twin_individual_mass_fraction_refined
_oxdiff_twin_reflns_isolated
_oxdiff_twin_reflns_overlapped
_twin_individual_twin_lattice_type
_twin_individual_twin_matrix_11
_twin_individual_twin_matrix_12
_twin_individual_twin_matrix_13
_twin_individual_twin_matrix_21
_twin_individual_twin_matrix_22
_twin_individual_twin_matrix_23
_twin_individual_twin_matrix_31
_twin_individual_twin_matrix_32
_twin_individual_twin_matrix_33
1 0.8127(8) 5158 17939 ref 1.0000 0.0000 0.0000 0.0000 1.0000 0.0000 0.0000 0.0000 1.0000
2 0.1873(8) 5196 17939 nmt 0.9986 -0.0179 0.7513 -0.0003 -0.9979 -0.0002 0.0035 0.0177 -0.9962
